data_7126208
loop_
_publ_author_name
'Guan, Ruifang'
'Dong, Baoli'
'Xu, Cui'
'Zhang, Hao'
'Cao, Duxia'
'Lin, Weiying'

_publ_section_title
;
 A strategy to construct fluorescent non-aromatic small-molecules:
 hydrogen bonds contributing to the unexpected fluorescence.
;
_journal_issue 32
_journal_name_full 'Chemical communications (Cambridge, England)'
_journal_page_first 4424
_journal_page_last 4427
_journal_paper_doi 10.1039/c9cc09906a
_journal_volume 56
_journal_year 2020
_chemical_formula_moiety 'C3 H10 N4 O3'
_chemical_formula_sum 'C3 H10 N4 O3'
_chemical_formula_weight 150.15
_chemical_melting_point 152-154\^A\%C
_chemical_name_common 'Malonic dihydrazide'
_chemical_name_systematic Propanedihydrazide
_space_group_crystal_system monoclinic
_space_group_IT_number 14
_space_group_name_Hall '-P 2ybc'
_space_group_name_H-M_alt 'P 1 21/c 1'
_atom_sites_solution_hydrogens mixed
_audit_creation_method SHELXL-2014/7
_audit_update_record
;
2020-03-07 deposited with the CCDC.	2020-03-10 downloaded from the CCDC.
;
_cell_angle_alpha 90
_cell_angle_beta 102.839(7)
_cell_angle_gamma 90
_cell_formula_units_Z 4
_cell_length_a 9.1606(6)
_cell_length_b 9.7305(6)
_cell_length_c 7.8691(6)
_cell_measurement_reflns_used 2525
_cell_measurement_temperature 293(2)
_cell_measurement_theta_max 29.5670
_cell_measurement_theta_min 3.4010
_cell_volume 683.89(8)
_computing_cell_refinement 'CrysAlisPro 1.171.39.46 (Rigaku OD, 2018)'
_computing_data_collection 'CrysAlisPro 1.171.39.46 (Rigaku OD, 2018)'
_computing_data_reduction 'CrysAlisPro 1.171.39.46 (Rigaku OD, 2018)'
_computing_molecular_graphics 'Olex2 (Dolomanov et al., 2009)'
_computing_publication_material 'Olex2 (Dolomanov et al., 2009)'
_computing_structure_refinement 'SHELXL-2014/7 (Sheldrick, 2014)'
_computing_structure_solution 'SHELXL-2014/7 (Sheldrick, 2014)'
_diffrn_ambient_temperature 293(2)
_diffrn_measured_fraction_theta_full 0.997
_diffrn_measured_fraction_theta_max 0.993
_diffrn_measurement_device_type 'XtaLAB Synergy, Dualflex, HyPix'
_diffrn_measurement_method '\w scans'
_diffrn_radiation_type MoK\a
_diffrn_radiation_wavelength 0.71073
_diffrn_reflns_av_R_equivalents 0.0400
_diffrn_reflns_av_unetI/netI 0.0328
_diffrn_reflns_Laue_measured_fraction_full 0.997
_diffrn_reflns_Laue_measured_fraction_max 0.993
_diffrn_reflns_limit_h_max 11
_diffrn_reflns_limit_h_min -11
_diffrn_reflns_limit_k_max 12
_diffrn_reflns_limit_k_min -11
_diffrn_reflns_limit_l_max 9
_diffrn_reflns_limit_l_min -9
_diffrn_reflns_number 5659
_diffrn_reflns_point_group_measured_fraction_full 0.997
_diffrn_reflns_point_group_measured_fraction_max 0.993
_diffrn_reflns_theta_full 25.242
_diffrn_reflns_theta_max 26.367
_diffrn_reflns_theta_min 3.381
_exptl_absorpt_coefficient_mu 0.127
_exptl_absorpt_correction_T_max 0.987
_exptl_absorpt_correction_T_min 0.985
_exptl_absorpt_correction_type multi-scan
_exptl_absorpt_process_details
'CrysAlisPro 1.171.39.46 (Rigaku Oxford Diffraction, 2018) Empirical absorption correction using spherical harmonics, implemented in SCALE3 ABSPACK scaling algorithm.'
_exptl_crystal_colour colourless
_exptl_crystal_density_diffrn 1.458
_exptl_crystal_description block
_exptl_crystal_F_000 320
_exptl_crystal_size_max 0.120
_exptl_crystal_size_mid 0.110
_exptl_crystal_size_min 0.100
_refine_diff_density_max 0.268
_refine_diff_density_min -0.180
_refine_diff_density_rms 0.042
_refine_ls_extinction_coef 0.017(4)
_refine_ls_extinction_expression Fc^*^=kFc[1+0.001xFc^2^\l^3^/sin(2\q)]^-1/4^
_refine_ls_extinction_method 'SHELXL-2014/7 (Sheldrick 2014'
_refine_ls_goodness_of_fit_ref 1.050
_refine_ls_hydrogen_treatment mixed
_refine_ls_matrix_type full
_refine_ls_number_parameters 110
_refine_ls_number_reflns 1388
_refine_ls_number_restraints 0
_refine_ls_restrained_S_all 1.050
_refine_ls_R_factor_all 0.0403
_refine_ls_R_factor_gt 0.0330
_refine_ls_shift/su_max 0.000
_refine_ls_shift/su_mean 0.000
_refine_ls_structure_factor_coef Fsqd
_refine_ls_weighting_details 'w=1/[\s^2^(Fo^2^)+(0.0309P)^2^+0.2356P] where P=(Fo^2^+2Fc^2^)/3'
_refine_ls_weighting_scheme calc
_refine_ls_wR_factor_gt 0.0791
_refine_ls_wR_factor_ref 0.0829
_reflns_Friedel_coverage 0.000
_reflns_number_gt 1162
_reflns_number_total 1388
_reflns_threshold_expression 'I > 2\s(I)'
_cod_data_source_file c9cc09906a2.cif
_cod_data_source_block P
_cod_depositor_comments 'Adding full bibliography for 7126208.cif.'
_cod_original_sg_symbol_H-M 'P 21/c'
_cod_database_code 7126208
_shelx_shelxl_version_number 2014/7
_shelx_space_group_comment
;
The symmetry employed for this shelxl refinement is uniquely defined
by the following loop, which should always be used as a source of
symmetry information in preference to the above space-group names.
They are only intended as comments.
;
_shelx_estimated_absorpt_t_min 0.985
_shelx_estimated_absorpt_t_max 0.987

loop_
_space_group_symop_operation_xyz
'x, y, z'
'-x, y+1/2, -z+1/2'
'-x, -y, -z'
'x, -y-1/2, z-1/2'

loop_
_atom_site_label
_atom_site_type_symbol
_atom_site_fract_x
_atom_site_fract_y
_atom_site_fract_z
_atom_site_U_iso_or_equiv
_atom_site_adp_type
_atom_site_occupancy
_atom_site_site_symmetry_order
_atom_site_calc_flag
_atom_site_refinement_flags_posn
_atom_site_refinement_flags_adp
_atom_site_refinement_flags_occupancy
_atom_site_disorder_assembly
_atom_site_disorder_group
O1 O 0.35231(10) 0.48919(10) 0.69083(13) 0.0207(3) Uani 1 1 d . . . . .
O2 O 0.33899(10) 0.85104(10) 0.54690(12) 0.0205(3) Uani 1 1 d . . . . .
N1 N 0.61775(12) 0.84552(12) 0.46081(18) 0.0223(3) Uani 1 1 d . . . . .
H1A H 0.5805 0.9152 0.3985 0.027 Uiso 1 1 d R U . . .
H1B H 0.6334(18) 0.8732(18) 0.572(3) 0.030(5) Uiso 1 1 d . . . . .
N2 N 0.51216(12) 0.73753(11) 0.43615(16) 0.0197(3) Uani 1 1 d . . . . .
H2 H 0.5346 0.6612 0.3930 0.024 Uiso 1 1 calc R U . . .
N3 N 0.12278(12) 0.58614(11) 0.63852(15) 0.0188(3) Uani 1 1 d . . . . .
H3 H 0.0601 0.6392 0.5716 0.023 Uiso 1 1 calc R U . . .
N4 N 0.08330(12) 0.52932(13) 0.78818(16) 0.0205(3) Uani 1 1 d . . . . .
H4A H 0.1543 0.5441 0.8789 0.025 Uiso 1 1 d R U . . .
H4B H 0.0806(18) 0.4364(19) 0.769(2) 0.031(5) Uiso 1 1 d . . . . .
C1 C 0.37916(14) 0.74907(13) 0.47700(17) 0.0161(3) Uani 1 1 d . . . . .
C2 C 0.27744(15) 0.62443(14) 0.43228(18) 0.0203(3) Uani 1 1 d . . . . .
H2A H 0.1819 0.6523 0.3601 0.024 Uiso 1 1 calc R U . . .
H2B H 0.3228 0.5582 0.3676 0.024 Uiso 1 1 calc R U . . .
C3 C 0.25378(14) 0.55997(13) 0.59817(17) 0.0167(3) Uani 1 1 d . . . . .
O1W O -0.09217(12) 0.74169(11) 0.90605(15) 0.0292(3) Uani 1 1 d . . . . .
H1WA H -0.181(2) 0.718(2) 0.916(3) 0.047(6) Uiso 1 1 d . . . . .
H1WB H -0.054(2) 0.666(2) 0.873(3) 0.056(6) Uiso 1 1 d . . . . .

loop_
_atom_site_aniso_label
_atom_site_aniso_U_11
_atom_site_aniso_U_22
_atom_site_aniso_U_33
_atom_site_aniso_U_23
_atom_site_aniso_U_13
_atom_site_aniso_U_12
O1 0.0192(5) 0.0216(5) 0.0219(5) 0.0003(4) 0.0060(4) 0.0035(4)
O2 0.0214(5) 0.0193(5) 0.0219(5) -0.0008(4) 0.0071(4) 0.0021(4)
N1 0.0197(6) 0.0211(6) 0.0274(7) -0.0039(5) 0.0081(5) -0.0040(4)
N2 0.0191(6) 0.0158(6) 0.0258(7) -0.0043(5) 0.0082(5) -0.0018(4)
N3 0.0169(5) 0.0203(6) 0.0195(6) 0.0035(5) 0.0045(4) 0.0006(4)
N4 0.0186(6) 0.0240(6) 0.0197(6) 0.0006(5) 0.0061(5) -0.0015(5)
C1 0.0179(6) 0.0179(6) 0.0120(7) 0.0030(5) 0.0023(5) 0.0007(5)
C2 0.0198(6) 0.0241(7) 0.0173(7) -0.0023(5) 0.0048(5) -0.0039(5)
C3 0.0170(6) 0.0146(6) 0.0185(7) -0.0043(5) 0.0035(5) -0.0027(5)
O1W 0.0205(5) 0.0258(6) 0.0435(7) -0.0070(5) 0.0121(5) -0.0019(4)

loop_
_atom_type_symbol
_atom_type_description
_atom_type_scat_dispersion_real
_atom_type_scat_dispersion_imag
_atom_type_scat_source
C C 0.0033 0.0016 'International Tables Vol C Tables 4.2.6.8 and 6.1.1.4'
H H 0.0000 0.0000 'International Tables Vol C Tables 4.2.6.8 and 6.1.1.4'
N N 0.0061 0.0033 'International Tables Vol C Tables 4.2.6.8 and 6.1.1.4'
O O 0.0106 0.0060 'International Tables Vol C Tables 4.2.6.8 and 6.1.1.4'

loop_
_geom_angle_atom_site_label_1
_geom_angle_atom_site_label_2
_geom_angle_atom_site_label_3
_geom_angle
_geom_angle_site_symmetry_1
_geom_angle_site_symmetry_3
_geom_angle_publ_flag
N2 N1 H1A 109.6 . . ?
N2 N1 H1B 108.2(11) . . ?
H1A N1 H1B 106.1 . . ?
C1 N2 N1 122.65(11) . . ?
C1 N2 H2 118.7 . . ?
N1 N2 H2 118.7 . . ?
C3 N3 N4 122.18(11) . . ?
C3 N3 H3 118.9 . . ?
N4 N3 H3 118.9 . . ?
N3 N4 H4A 109.7 . . ?
N3 N4 H4B 104.6(11) . . ?
H4A N4 H4B 106.7 . . ?
O2 C1 N2 123.82(12) . . ?
O2 C1 C2 121.17(11) . . ?
N2 C1 C2 115.01(11) . . ?
C3 C2 C1 109.26(11) . . ?
C3 C2 H2A 109.8 . . ?
C1 C2 H2A 109.8 . . ?
C3 C2 H2B 109.8 . . ?
C1 C2 H2B 109.8 . . ?
H2A C2 H2B 108.3 . . ?
O1 C3 N3 122.97(12) . . ?
O1 C3 C2 121.08(11) . . ?
N3 C3 C2 115.95(11) . . ?
H1WA O1W H1WB 104(2) . . ?

loop_
_geom_bond_atom_site_label_1
_geom_bond_atom_site_label_2
_geom_bond_distance
_geom_bond_site_symmetry_2
_geom_bond_publ_flag
O1 C3 1.2362(16) . ?
O2 C1 1.2298(16) . ?
N1 N2 1.4121(16) . ?
N1 H1A 0.8620 . ?
N1 H1B 0.899(19) . ?
N2 C1 1.3320(17) . ?
N2 H2 0.8600 . ?
N3 C3 1.3323(17) . ?
N3 N4 1.4187(16) . ?
N3 H3 0.8600 . ?
N4 H4A 0.8639 . ?
N4 H4B 0.916(19) . ?
C1 C2 1.5223(18) . ?
C2 C3 1.5067(19) . ?
C2 H2A 0.9700 . ?
C2 H2B 0.9700 . ?
O1W H1WA 0.87(2) . ?
O1W H1WB 0.88(2) . ?

loop_
_geom_hbond_atom_site_label_D
_geom_hbond_atom_site_label_H
_geom_hbond_atom_site_label_A
_geom_hbond_distance_DH
_geom_hbond_distance_HA
_geom_hbond_distance_DA
_geom_hbond_angle_DHA
_geom_hbond_site_symmetry_A
N1 H1A O1 0.86 2.53 3.2738(16) 145.5 4_575
N1 H1A O2 0.86 2.40 2.9815(15) 125.2 3_676
N1 H1B O1 0.899(19) 2.16(2) 3.0348(17) 165.1(16) 2_656
N2 H2 O1 0.86 1.99 2.8210(15) 162.6 3_666
N3 H3 O1W 0.86 2.04 2.9033(16) 177.5 4_575
N4 H4A O2 0.86 2.16 2.9778(15) 158.2 4_576
N4 H4B O1W 0.916(19) 2.360(19) 3.1986(17) 152.2(15) 2_546
O1W H1WA N1 0.87(2) 2.05(2) 2.9114(16) 174.6(19) 4_476
O1W H1WB N4 0.88(2) 2.04(2) 2.8943(17) 163(2) .
